data_4103746
loop_
_publ_author_name
'Kevin M. McQuaid'
'Dalibor Sames'

_publ_section_title
;
 C-H Bond Functionalization via Hydride Transfer: Lewis Acid Catalyzed
 Alkylation Reactions by Direct Intramolecular Coupling of sp3 C-H Bonds
 and Reactive Alkenyl Oxocarbenium Intermediates
;
_journal_name_full 'Journal of the American Chemical Society'
_journal_page_first 402
_journal_page_last 403
_journal_paper_doi 10.1021/ja806068h
_journal_volume 131
_journal_year 2009
_chemical_formula_sum 'C14 H13 O2'
_chemical_formula_weight 213.24
_chemical_name_systematic
;
 ?
;
_space_group_IT_number 19
_symmetry_cell_setting orthorhombic
_symmetry_space_group_name_Hall 'P 2ac 2ab'
_symmetry_space_group_name_H-M 'P 21 21 21'
_atom_sites_solution_hydrogens geom
_atom_sites_solution_primary direct
_atom_sites_solution_secondary difmap
_audit_creation_method SHELXL-97
_cell_angle_alpha 90.00
_cell_angle_beta 90.00
_cell_angle_gamma 90.00
_cell_formula_units_Z 4
_cell_length_a 9.6931(5)
_cell_length_b 9.8584(5)
_cell_length_c 11.9252(6)
_cell_measurement_reflns_used 8328
_cell_measurement_temperature 125(2)
_cell_measurement_theta_max 30.45
_cell_measurement_theta_min 2.68
_cell_volume 1139.55(10)
_computing_cell_refinement 'Bruker SMART'
_computing_data_collection 'Bruker SMART'
_computing_data_reduction 'Bruker SAINT'
_computing_molecular_graphics 'Bruker SHELXTL'
_computing_publication_material 'Bruker SHELXTL'
_computing_structure_refinement 'SHELXL-97 (Sheldrick, 1997)'
_computing_structure_solution 'SHELXS-97 (Sheldrick, 1990)'
_diffrn_ambient_temperature 125(2)
_diffrn_measured_fraction_theta_full 0.999
_diffrn_measured_fraction_theta_max 0.999
_diffrn_measurement_device_type 'CCD area detector'
_diffrn_measurement_method 'phi and omega scans'
_diffrn_radiation_monochromator graphite
_diffrn_radiation_source 'fine-focus sealed tube'
_diffrn_radiation_type MoK\a
_diffrn_radiation_wavelength 0.71073
_diffrn_reflns_av_R_equivalents 0.0322
_diffrn_reflns_av_sigmaI/netI 0.0245
_diffrn_reflns_limit_h_max 13
_diffrn_reflns_limit_h_min -13
_diffrn_reflns_limit_k_max 14
_diffrn_reflns_limit_k_min -14
_diffrn_reflns_limit_l_max 17
_diffrn_reflns_limit_l_min -17
_diffrn_reflns_number 18270
_diffrn_reflns_theta_full 30.53
_diffrn_reflns_theta_max 30.53
_diffrn_reflns_theta_min 2.68
_exptl_absorpt_coefficient_mu 0.082
_exptl_absorpt_correction_T_max 0.9878
_exptl_absorpt_correction_T_min 0.9758
_exptl_absorpt_correction_type empirical
_exptl_absorpt_process_details sadabs
_exptl_crystal_colour COLORLESS
_exptl_crystal_density_diffrn 1.243
_exptl_crystal_density_method 'not measured'
_exptl_crystal_description NEEDLE
_exptl_crystal_F_000 452
_exptl_crystal_size_max 0.30
_exptl_crystal_size_mid 0.20
_exptl_crystal_size_min 0.15
_refine_diff_density_max 0.479
_refine_diff_density_min -0.370
_refine_diff_density_rms 0.062
_refine_ls_abs_structure_details 'Flack H D (1983), Acta Cryst. A39, 876-881'
_refine_ls_abs_structure_Flack -0.7(14)
_refine_ls_extinction_method none
_refine_ls_goodness_of_fit_ref 1.067
_refine_ls_hydrogen_treatment constr
_refine_ls_matrix_type full
_refine_ls_number_parameters 145
_refine_ls_number_reflns 3473
_refine_ls_number_restraints 0
_refine_ls_restrained_S_all 1.067
_refine_ls_R_factor_all 0.0702
_refine_ls_R_factor_gt 0.0582
_refine_ls_shift/su_max 0.000
_refine_ls_shift/su_mean 0.000
_refine_ls_structure_factor_coef Fsqd
_refine_ls_weighting_details 'calc w=1/[\s^2^(Fo^2^)+(0.1500P)^2^+0.0000P] where P=(Fo^2^+2Fc^2^)/3'
_refine_ls_weighting_scheme calc
_refine_ls_wR_factor_gt 0.1839
_refine_ls_wR_factor_ref 0.2002
_reflns_number_gt 2922
_reflns_number_total 3473
_reflns_threshold_expression >2sigma(I)
_cod_data_source_file ja806068h_si_004.cif
_cod_data_source_block ky51s10
_cod_database_code 4103746

loop_
_symmetry_equiv_pos_as_xyz
'x, y, z'
'-x+1/2, -y, z+1/2'
'-x, y+1/2, -z+1/2'
'x+1/2, -y+1/2, -z'

loop_
_atom_site_label
_atom_site_type_symbol
_atom_site_fract_x
_atom_site_fract_y
_atom_site_fract_z
_atom_site_U_iso_or_equiv
_atom_site_adp_type
_atom_site_occupancy
_atom_site_symmetry_multiplicity
_atom_site_calc_flag
_atom_site_refinement_flags
O1 O 0.87269(16) 0.49171(15) -1.63380(12) 0.0393(4) Uani 1 1 d .
O2 O 0.80202(14) 0.77803(14) -1.87099(12) 0.0333(3) Uani 1 1 d .
C1 C 0.89428(19) 0.55290(18) -1.72110(15) 0.0294(4) Uani 1 1 d .
C2 C 0.80119(19) 0.53563(17) -1.82218(15) 0.0281(3) Uani 1 1 d .
H2B H 0.7370 0.4579 -1.8087 0.034 Uiso 1 1 calc R
C3 C 0.8897(2) 0.5053(2) -1.92548(17) 0.0391(4) Uani 1 1 d .
H3A H 0.8873 0.4246 -1.9689 0.047 Uiso 1 1 calc R
C4 C 0.9832(2) 0.6286(2) -1.94638(16) 0.0338(4) Uani 1 1 d .
H4A H 1.0371 0.6121 -2.0166 0.041 Uiso 1 1 calc R
C5 C 1.08472(19) 0.6449(2) -1.84915(18) 0.0383(5) Uani 1 1 d .
H5A H 1.1818 0.6511 -1.8590 0.046 Uiso 1 1 calc R
C6 C 1.01398(19) 0.6502(3) -1.73426(17) 0.0389(4) Uani 1 1 d .
H6A H 1.0429 0.7096 -1.6761 0.047 Uiso 1 1 calc R
C7 C 0.8928(2) 0.7522(2) -1.96429(17) 0.0361(4) Uani 1 1 d .
H7A H 0.9523 0.8325 -1.9763 0.043 Uiso 1 1 calc R
H7B H 0.8368 0.7389 -2.0328 0.043 Uiso 1 1 calc R
C8 C 0.71545(18) 0.66568(19) -1.84609(15) 0.0294(4) Uani 1 1 d .
H8A H 0.6559 0.6479 -1.9130 0.035 Uiso 1 1 calc R
C9 C 0.62290(17) 0.7045(2) -1.74944(15) 0.0312(4) Uani 1 1 d .
C10 C 0.6565(3) 0.8058(2) -1.6743(2) 0.0432(5) Uani 1 1 d .
H10A H 0.7406 0.8541 -1.6830 0.052 Uiso 1 1 calc R
C11 C 0.5684(3) 0.8376(2) -1.5862(2) 0.0540(7) Uani 1 1 d .
H11A H 0.5927 0.9081 -1.5356 0.065 Uiso 1 1 calc R
C12 C 0.4472(2) 0.7689(3) -1.57135(19) 0.0525(7) Uani 1 1 d .
H12A H 0.3868 0.7925 -1.5117 0.063 Uiso 1 1 calc R
C13 C 0.4132(2) 0.6637(4) -1.6449(2) 0.0618(9) Uani 1 1 d .
H13A H 0.3306 0.6136 -1.6342 0.074 Uiso 1 1 calc R
C14 C 0.5001(2) 0.6326(3) -1.73326(19) 0.0504(7) Uani 1 1 d .
H14A H 0.4761 0.5616 -1.7835 0.061 Uiso 1 1 calc R

loop_
_atom_site_aniso_label
_atom_site_aniso_U_11
_atom_site_aniso_U_22
_atom_site_aniso_U_33
_atom_site_aniso_U_23
_atom_site_aniso_U_13
_atom_site_aniso_U_12
O1 0.0491(8) 0.0357(8) 0.0332(7) 0.0074(6) 0.0031(6) 0.0066(6)
O2 0.0347(7) 0.0280(6) 0.0372(7) 0.0055(5) 0.0046(5) 0.0063(5)
C1 0.0309(8) 0.0258(7) 0.0314(8) 0.0009(6) 0.0021(7) 0.0069(6)
C2 0.0310(8) 0.0224(7) 0.0307(8) -0.0048(6) 0.0011(6) -0.0022(6)
C3 0.0499(11) 0.0315(9) 0.0358(9) -0.0098(8) 0.0097(8) -0.0003(8)
C4 0.0368(9) 0.0313(9) 0.0334(9) 0.0010(7) 0.0087(7) 0.0050(7)
C5 0.0245(8) 0.0402(10) 0.0501(11) 0.0095(9) 0.0018(7) 0.0041(7)
C6 0.0284(8) 0.0525(11) 0.0356(9) 0.0050(8) -0.0092(7) -0.0055(8)
C7 0.0362(9) 0.0388(10) 0.0334(9) 0.0098(7) 0.0030(8) 0.0043(8)
C8 0.0236(7) 0.0355(9) 0.0291(8) -0.0006(7) -0.0037(6) 0.0019(6)
C9 0.0269(7) 0.0389(10) 0.0277(8) 0.0021(7) -0.0020(6) 0.0090(6)
C10 0.0603(13) 0.0250(8) 0.0441(11) 0.0003(8) 0.0139(10) -0.0002(9)
C11 0.0854(18) 0.0307(11) 0.0460(12) 0.0012(9) 0.0234(12) 0.0168(11)
C12 0.0550(14) 0.0679(16) 0.0346(10) 0.0135(11) 0.0072(9) 0.0355(13)
C13 0.0267(9) 0.117(3) 0.0414(12) 0.0119(14) -0.0005(8) 0.0101(13)
C14 0.0248(8) 0.090(2) 0.0369(10) -0.0061(12) -0.0054(7) -0.0057(10)

loop_
_atom_type_symbol
_atom_type_description
_atom_type_scat_dispersion_real
_atom_type_scat_dispersion_imag
_atom_type_scat_source
C C 0.0033 0.0016 'International Tables Vol C Tables 4.2.6.8 and 6.1.1.4'
H H 0.0000 0.0000 'International Tables Vol C Tables 4.2.6.8 and 6.1.1.4'
O O 0.0106 0.0060 'International Tables Vol C Tables 4.2.6.8 and 6.1.1.4'

loop_
_geom_angle_atom_site_label_1
_geom_angle_atom_site_label_2
_geom_angle_atom_site_label_3
_geom_angle
C8 O2 C7 112.60(14)
O1 C1 C6 122.19(18)
O1 C1 C2 121.37(18)
C6 C1 C2 116.44(15)
C1 C2 C3 109.17(15)
C1 C2 C8 111.82(14)
C3 C2 C8 108.25(15)
C2 C3 C4 107.85(15)
C7 C4 C5 113.24(16)
C7 C4 C3 108.54(16)
C5 C4 C3 109.84(16)
C4 C5 C6 113.16(15)
C1 C6 C5 114.45(18)
O2 C7 C4 112.70(14)
O2 C8 C9 108.24(15)
O2 C8 C2 111.44(14)
C9 C8 C2 112.74(15)
C10 C9 C14 118.54(19)
C10 C9 C8 122.57(18)
C14 C9 C8 118.86(19)
C9 C10 C11 120.6(2)
C12 C11 C10 120.9(2)
C11 C12 C13 119.3(2)
C14 C13 C12 119.9(3)
C13 C14 C9 120.7(2)

loop_
_geom_bond_atom_site_label_1
_geom_bond_atom_site_label_2
_geom_bond_distance
O1 C1 1.221(2)
O2 C8 1.421(2)
O2 C7 1.441(2)
C1 C6 1.514(3)
C1 C2 1.515(2)
C2 C3 1.531(3)
C2 C8 1.554(2)
C3 C4 1.537(3)
C4 C7 1.516(3)
C4 C5 1.529(3)
C5 C6 1.533(3)
C8 C9 1.510(2)
C9 C10 1.380(3)
C9 C14 1.398(3)
C10 C11 1.391(3)
C11 C12 1.367(4)
C12 C13 1.398(4)
C13 C14 1.384(3)

loop_
_cod_related_entry_id
_cod_related_entry_database
_cod_related_entry_code
1 ChemSpider 30660146
